data_7236296
loop_
_publ_author_name
'Zhao, X. X.'
'Li, S. H.'
'Wang, Y.'
'Li, Y. C.'
'Zhao, F. Q.'
'Pang, S. P.'

_publ_section_title
;
 Design and synthesis of energetic materials towards high density and
 positive oxygen balance by N-dinitromethyl functionalization of
 nitroazoles
;
_journal_issue 15
_journal_name_full 'Journal of Materials Chemistry A'
_journal_page_first 5495
_journal_paper_doi 10.1039/C6TA01501H
_journal_volume 4
_journal_year 2016
_chemical_formula_moiety 'C1 H6 N3, C3 H N6 O6'
_chemical_formula_sum 'C4 H7 N9 O6'
_chemical_formula_weight 277.19
_space_group_IT_number 14
_space_group_name_Hall '-P 2yn'
_space_group_name_H-M_alt 'P 1 21/n 1'
_symmetry_cell_setting monoclinic
_symmetry_space_group_name_Hall '-P 2yn'
_symmetry_space_group_name_H-M 'P 1 21/n 1'
_atom_sites_solution_hydrogens geom
_atom_sites_solution_primary direct
_atom_sites_solution_secondary difmap
_audit_creation_method SHELXL-97
_audit_update_record
;
2015-12-14 deposited with the CCDC.
2016-03-11 downloaded from the CCDC.
;
_cell_angle_alpha 90.00
_cell_angle_beta 94.891(3)
_cell_angle_gamma 90.00
_cell_formula_units_Z 4
_cell_length_a 7.0482(7)
_cell_length_b 15.5415(18)
_cell_length_c 9.6301(9)
_cell_measurement_reflns_used 2097
_cell_measurement_temperature 173(2)
_cell_measurement_theta_max 23.28
_cell_measurement_theta_min 3.18
_cell_volume 1051.04(19)
_computing_structure_refinement 'SHELXL-97 (Sheldrick, 2008)'
_computing_structure_solution 'SHELXS-97 (Sheldrick, 2008)'
_diffrn_ambient_temperature 173(2)
_diffrn_measured_fraction_theta_full 0.971
_diffrn_measured_fraction_theta_max 0.971
_diffrn_measurement_device_type 'PHOTON100 CMOS detector'
_diffrn_measurement_method 'omega scan'
_diffrn_radiation_monochromator 'TRIUMPH curved crystal monochromator'
_diffrn_radiation_source 'fine-focus sealed tube'
_diffrn_radiation_type MoK\a
_diffrn_radiation_wavelength 0.71073
_diffrn_reflns_av_R_equivalents 0.0375
_diffrn_reflns_av_sigmaI/netI 0.0534
_diffrn_reflns_limit_h_max 8
_diffrn_reflns_limit_h_min -6
_diffrn_reflns_limit_k_max 14
_diffrn_reflns_limit_k_min -18
_diffrn_reflns_limit_l_max 9
_diffrn_reflns_limit_l_min -11
_diffrn_reflns_number 5981
_diffrn_reflns_theta_full 25.41
_diffrn_reflns_theta_max 25.41
_diffrn_reflns_theta_min 3.18
_exptl_absorpt_coefficient_mu 0.161
_exptl_absorpt_correction_T_max 0.7452
_exptl_absorpt_correction_T_min 0.6834
_exptl_absorpt_correction_type multi-scan
_exptl_absorpt_process_details 'SADABS (Bruker, 2013)'
_exptl_crystal_density_diffrn 1.752
_exptl_crystal_density_method 'not measured'
_exptl_crystal_description block
_exptl_crystal_F_000 568
_exptl_crystal_size_max 0.25
_exptl_crystal_size_mid 0.23
_exptl_crystal_size_min 0.18
_refine_diff_density_max 0.175
_refine_diff_density_min -0.227
_refine_diff_density_rms 0.050
_refine_ls_extinction_method none
_refine_ls_goodness_of_fit_ref 1.028
_refine_ls_hydrogen_treatment mixed
_refine_ls_matrix_type full
_refine_ls_number_parameters 190
_refine_ls_number_reflns 1887
_refine_ls_number_restraints 15
_refine_ls_restrained_S_all 1.025
_refine_ls_R_factor_all 0.0786
_refine_ls_R_factor_gt 0.0392
_refine_ls_shift/su_max 0.000
_refine_ls_shift/su_mean 0.000
_refine_ls_structure_factor_coef Fsqd
_refine_ls_weighting_details 'calc w=1/[\s^2^(Fo^2^)+(0.0437P)^2^+0.0000P] where P=(Fo^2^+2Fc^2^)/3'
_refine_ls_weighting_scheme calc
_refine_ls_wR_factor_gt 0.0763
_refine_ls_wR_factor_ref 0.0881
_reflns_number_gt 1294
_reflns_number_total 1887
_reflns_threshold_expression >2sigma(I)
_cod_data_source_file c6ta01501h2.cif
_cod_data_source_block 1
_cod_depositor_comments
;
The following automatic conversions were performed:

data item '_symmetry_cell_setting' value 'Monoclinic' was changed to
'monoclinic' in accordance with the
/home/saulius/struct/COD-crude-data/automatic-downloads/DataCite-retrospective/RSC/depositions/lib/dictionaries/cif_core.dic
dictionary named 'cif_core.dic' version 2.4.2 last updated on
2011-04-26.

Automatic conversion script
Id: cif_fix_values 6909 2019-04-08 15:41:33Z antanas 
;
_cod_original_sg_symbol_Hall '-P 2yn  '
_cod_original_sg_symbol_H-M 'P2(1)/n  '
_cod_database_code 7236296

loop_
_symmetry_equiv_pos_as_xyz
'x, y, z'
'-x+1/2, y+1/2, -z+1/2'
'-x, -y, -z'
'x-1/2, -y-1/2, z-1/2'

loop_
_atom_site_label
_atom_site_type_symbol
_atom_site_fract_x
_atom_site_fract_y
_atom_site_fract_z
_atom_site_U_iso_or_equiv
_atom_site_adp_type
_atom_site_occupancy
_atom_site_symmetry_multiplicity
_atom_site_calc_flag
_atom_site_refinement_flags
C1 C 0.5449(3) 0.27689(13) 1.0309(2) 0.0186(5) Uani 1 1 d .
C2 C 0.6968(3) 0.37925(15) 1.1169(2) 0.0283(6) Uani 1 1 d .
H2 H 0.7483 0.4232 1.1774 0.034 Uiso 1 1 calc R
C3 C 0.8792(3) 0.41042(13) 0.9144(2) 0.0206(5) Uani 1 1 d .
C4 C 0.3582(3) 0.38788(13) 0.5414(2) 0.0206(5) Uani 1 1 d .
N1 N 0.7434(2) 0.36696(11) 0.98508(16) 0.0210(4) Uani 1 1 d .
N2 N 0.6421(2) 0.29906(11) 0.92707(16) 0.0206(4) Uani 1 1 d .
N3 N 0.5708(2) 0.32233(11) 1.15014(17) 0.0274(5) Uani 1 1 d .
N4 N 1.0610(2) 0.37692(11) 0.92227(17) 0.0226(4) Uani 1 1 d .
N5 N 0.8142(3) 0.47209(11) 0.81796(17) 0.0242(4) Uani 1 1 d .
N6 N 0.4213(2) 0.20216(12) 1.0189(2) 0.0256(5) Uani 1 1 d .
N7 N 0.4053(3) 0.33511(12) 0.64657(19) 0.0278(5) Uani 1 1 d D
H7A H 0.485(3) 0.2943(12) 0.638(2) 0.033 Uiso 1 1 d D
H7B H 0.373(3) 0.3475(14) 0.7284(16) 0.033 Uiso 1 1 d D
N8 N 0.2424(3) 0.45322(13) 0.5596(2) 0.0309(5) Uani 1 1 d D
H8A H 0.188(3) 0.4578(14) 0.6353(18) 0.037 Uiso 1 1 d D
H8B H 0.206(3) 0.4835(13) 0.4875(18) 0.037 Uiso 1 1 d D
N9 N 0.4238(3) 0.37511(13) 0.41894(19) 0.0301(5) Uani 1 1 d D
H9A H 0.386(3) 0.4085(12) 0.3493(19) 0.036 Uiso 1 1 d D
H9B H 0.500(3) 0.3320(12) 0.405(2) 0.036 Uiso 1 1 d D
O1 O 1.19169(19) 0.41315(9) 0.86474(14) 0.0289(4) Uani 1 1 d .
O2 O 1.09201(19) 0.31012(10) 0.99255(15) 0.0321(4) Uani 1 1 d .
O3 O 0.92401(19) 0.50983(9) 0.74262(14) 0.0316(4) Uani 1 1 d .
O4 O 0.6407(2) 0.48883(10) 0.80933(15) 0.0347(4) Uani 1 1 d .
O5 O 0.3603(2) 0.17471(10) 1.12536(16) 0.0367(4) Uani 1 1 d .
O6 O 0.3886(2) 0.17020(11) 0.90325(17) 0.0411(5) Uani 1 1 d .

loop_
_atom_site_aniso_label
_atom_site_aniso_U_11
_atom_site_aniso_U_22
_atom_site_aniso_U_33
_atom_site_aniso_U_23
_atom_site_aniso_U_13
_atom_site_aniso_U_12
C1 0.0160(11) 0.0210(12) 0.0188(12) 0.0035(10) 0.0018(9) 0.0032(10)
C2 0.0361(14) 0.0300(14) 0.0195(13) -0.0065(10) 0.0062(10) 0.0000(11)
C3 0.0211(11) 0.0213(12) 0.0195(12) 0.0052(10) 0.0032(9) 0.0005(10)
C4 0.0188(11) 0.0225(13) 0.0203(13) -0.0009(10) 0.0008(9) -0.0056(10)
N1 0.0251(10) 0.0215(10) 0.0167(10) -0.0009(8) 0.0039(8) -0.0023(8)
N2 0.0215(10) 0.0218(10) 0.0181(10) 0.0009(8) 0.0001(8) 0.0000(8)
N3 0.0294(10) 0.0300(12) 0.0242(11) -0.0012(9) 0.0097(8) -0.0036(9)
N4 0.0254(10) 0.0221(11) 0.0202(10) -0.0002(8) 0.0017(8) -0.0027(9)
N5 0.0272(11) 0.0221(11) 0.0233(10) -0.0005(8) 0.0024(8) 0.0011(9)
N6 0.0191(10) 0.0287(12) 0.0292(13) 0.0047(9) 0.0027(9) 0.0019(9)
N7 0.0338(12) 0.0289(12) 0.0209(11) 0.0007(9) 0.0035(9) 0.0073(9)
N8 0.0356(12) 0.0339(13) 0.0242(12) 0.0037(9) 0.0076(9) 0.0113(10)
N9 0.0357(12) 0.0350(14) 0.0206(12) 0.0049(9) 0.0083(9) 0.0086(10)
O1 0.0239(8) 0.0321(10) 0.0321(9) 0.0042(7) 0.0102(7) -0.0035(7)
O2 0.0291(9) 0.0265(10) 0.0404(10) 0.0144(8) 0.0017(7) 0.0046(7)
O3 0.0350(9) 0.0299(10) 0.0307(9) 0.0127(7) 0.0068(7) -0.0044(8)
O4 0.0270(9) 0.0334(10) 0.0436(10) 0.0087(8) 0.0028(7) 0.0079(8)
O5 0.0335(9) 0.0408(11) 0.0368(10) 0.0169(8) 0.0092(8) -0.0052(8)
O6 0.0414(10) 0.0467(12) 0.0351(11) -0.0092(8) 0.0022(8) -0.0163(8)

loop_
_atom_type_symbol
_atom_type_description
_atom_type_scat_dispersion_real
_atom_type_scat_dispersion_imag
_atom_type_scat_source
C C 0.0033 0.0016 'International Tables Vol C Tables 4.2.6.8 and 6.1.1.4'
H H 0.0000 0.0000 'International Tables Vol C Tables 4.2.6.8 and 6.1.1.4'
N N 0.0061 0.0033 'International Tables Vol C Tables 4.2.6.8 and 6.1.1.4'
O O 0.0106 0.0060 'International Tables Vol C Tables 4.2.6.8 and 6.1.1.4'

loop_
_geom_angle_atom_site_label_1
_geom_angle_atom_site_label_2
_geom_angle_atom_site_label_3
_geom_angle
N2 C1 N3 118.22(18)
N2 C1 N6 120.04(18)
N3 C1 N6 121.65(17)
N3 C2 N1 110.96(19)
N3 C2 H2 124.5
N1 C2 H2 124.5
N4 C3 N5 123.42(17)
N4 C3 N1 117.59(17)
N5 C3 N1 117.43(17)
N9 C4 N7 120.5(2)
N9 C4 N8 120.1(2)
N7 C4 N8 119.44(19)
C2 N1 N2 109.43(16)
C2 N1 C3 128.44(18)
N2 N1 C3 122.04(15)
C1 N2 N1 100.40(15)
C2 N3 C1 100.99(17)
O2 N4 O1 120.93(17)
O2 N4 C3 117.55(17)
O1 N4 C3 121.49(17)
O4 N5 O3 121.05(17)
O4 N5 C3 117.12(17)
O3 N5 C3 121.83(17)
O5 N6 O6 124.71(19)
O5 N6 C1 117.66(17)
O6 N6 C1 117.61(17)
C4 N7 H7A 120.5(15)
C4 N7 H7B 119.5(15)
H7A N7 H7B 119(2)
C4 N8 H8A 120.3(15)
C4 N8 H8B 117.2(15)
H8A N8 H8B 121(2)
C4 N9 H9A 119.3(14)
C4 N9 H9B 121.1(14)
H9A N9 H9B 119(2)

loop_
_geom_bond_atom_site_label_1
_geom_bond_atom_site_label_2
_geom_bond_distance
C1 N2 1.305(2)
C1 N3 1.347(3)
C1 N6 1.451(3)
C2 N3 1.312(3)
C2 N1 1.352(2)
C2 H2 0.9500
C3 N4 1.379(2)
C3 N5 1.385(3)
C3 N1 1.395(2)
C4 N9 1.318(3)
C4 N7 1.323(3)
C4 N8 1.324(3)
N1 N2 1.366(2)
N4 O2 1.248(2)
N4 O1 1.249(2)
N5 O4 1.246(2)
N5 O3 1.2512(19)
N6 O5 1.222(2)
N6 O6 1.223(2)
N7 H7A 0.854(14)
N7 H7B 0.862(13)
N8 H8A 0.857(14)
N8 H8B 0.859(14)
N9 H9A 0.872(14)
N9 H9B 0.877(14)
